data_1548996
loop_
_publ_author_name
'Das, Pulakesh'
'Gondo, Satoshi'
'Nagender, Punna'
'Uno, Hiroto'
'Tokunaga, Etsuko'
'Shibata, Norio'

_publ_section_title
;
 Access to benzo-fused nine-membered heterocyclic alkenes with a
 trifluoromethyl carbinol moiety <i>via</i> a double decarboxylative
 formal ring-expansion process under palladium catalysis.
;
_journal_issue 13
_journal_name_full 'Chemical science'
_journal_page_first 3276
_journal_page_last 3281
_journal_paper_doi 10.1039/c7sc05447e
_journal_volume 9
_journal_year 2018
_chemical_formula_moiety 'C16 H12 F3 N O4 S'
_chemical_formula_sum 'C16 H12 F3 N O4 S'
_chemical_formula_weight 371.33
_space_group_IT_number 2
_space_group_name_Hall '-P 1'
_space_group_name_H-M_alt 'P -1'
_symmetry_cell_setting triclinic
_symmetry_Int_Tables_number 2
_symmetry_space_group_name_Hall '-P 1'
_symmetry_space_group_name_H-M 'P -1'
_atom_sites_solution_hydrogens geom
_atom_sites_solution_primary direct
_atom_sites_solution_secondary difmap
_audit_update_record
;
2017-09-16 deposited with the CCDC.
2018-02-19 downloaded from the CCDC.
;
_cell_angle_alpha 110.0467(9)
_cell_angle_beta 111.9415(10)
_cell_angle_gamma 90.1156(11)
_cell_formula_units_Z 2
_cell_length_a 8.4561(3)
_cell_length_b 8.5762(3)
_cell_length_c 12.4229(4)
_cell_measurement_reflns_used 6971
_cell_measurement_temperature 173
_cell_measurement_theta_max 27.45
_cell_measurement_theta_min 3.38
_cell_volume 776.24(5)
_computing_cell_refinement 'RAPID AUTO'
_computing_data_collection 'RAPID AUTO (Rigaku, ????)'
_computing_data_reduction 'RAPID AUTO'
_computing_molecular_graphics 'CrystalStructure 4.0'
_computing_publication_material 'CrystalStructure 4.0 (Rigaku, 2010)'
_computing_structure_refinement 'SHELXL97 (Sheldrick, 2008)'
_computing_structure_solution 'SIR2004 (Burla, et al., 2005)'
_diffrn_ambient_temperature 173
_diffrn_detector_area_resol_mean 10.000
_diffrn_measured_fraction_theta_full 0.992
_diffrn_measured_fraction_theta_max 0.992
_diffrn_measurement_device_type 'Rigaku R-AXIS RAPID'
_diffrn_measurement_method \w
_diffrn_radiation_type 'Mo K\a'
_diffrn_radiation_wavelength 0.71075
_diffrn_reflns_av_R_equivalents 0.0101
_diffrn_reflns_limit_h_max 10
_diffrn_reflns_limit_h_min -10
_diffrn_reflns_limit_k_max 9
_diffrn_reflns_limit_k_min -11
_diffrn_reflns_limit_l_max 16
_diffrn_reflns_limit_l_min -16
_diffrn_reflns_number 7612
_diffrn_reflns_theta_full 27.45
_diffrn_reflns_theta_max 27.45
_diffrn_standards_number 0
_exptl_absorpt_coefficient_mu 0.265
_exptl_absorpt_correction_T_max 0.974
_exptl_absorpt_correction_T_min 0.907
_exptl_absorpt_correction_type multi-scan
_exptl_absorpt_process_details 'ABSCOR (Rigaku, 1995)'
_exptl_crystal_colour colorless
_exptl_crystal_density_diffrn 1.589
_exptl_crystal_density_method 'not measured'
_exptl_crystal_description block
_exptl_crystal_F_000 380.00
_exptl_crystal_size_max 0.250
_exptl_crystal_size_mid 0.150
_exptl_crystal_size_min 0.100
_refine_diff_density_max 0.390
_refine_diff_density_min -0.460
_refine_ls_extinction_method none
_refine_ls_goodness_of_fit_ref 1.131
_refine_ls_hydrogen_treatment constr
_refine_ls_number_parameters 226
_refine_ls_number_reflns 3523
_refine_ls_number_restraints 0
_refine_ls_R_factor_gt 0.0346
_refine_ls_shift/su_max 0.000
_refine_ls_structure_factor_coef Fsqd
_refine_ls_weighting_details 'w = 1/[\s^2^(Fo^2^)+(0.1142P)^2^+0.1372P] where P=(Fo^2^+2Fc^2^)/3'
_refine_ls_weighting_scheme calc
_refine_ls_wR_factor_ref 0.1547
_reflns_number_gt 3168
_reflns_number_total 3523
_reflns_threshold_expression F^2^>2.0\s(F^2^)
_cod_data_source_file c7sc05447e2.cif
_cod_data_source_block Plakesh4182
_cod_depositor_comments 'Adding full bibliography for 1548996--1548999.cif.'
_cod_database_code 1548996

loop_
_symmetry_equiv_pos_site_id
_symmetry_equiv_pos_as_xyz
1 +X,+Y,+Z
2 -X,-Y,-Z

loop_
_atom_site_label
_atom_site_type_symbol
_atom_site_fract_x
_atom_site_fract_y
_atom_site_fract_z
_atom_site_U_iso_or_equiv
_atom_site_adp_type
_atom_site_occupancy
_atom_site_symmetry_multiplicity
_atom_site_calc_flag
_atom_site_refinement_flags
S1 S 0.15675(5) 0.36702(5) 0.17167(4) 0.02265(17) Uani 1.0 2 d .
F1 F 0.88269(16) 0.44236(16) 0.37504(12) 0.0437(4) Uani 1.0 2 d .
F2 F 0.63606(15) 0.34137(16) 0.35683(10) 0.0370(3) Uani 1.0 2 d .
F3 F 0.80574(16) 0.17531(15) 0.30264(11) 0.0380(3) Uani 1.0 2 d .
O1 O 0.53449(14) 0.18372(13) 0.09554(10) 0.0206(3) Uani 1.0 2 d .
O2 O 0.26794(15) 0.07069(14) 0.03787(11) 0.0247(3) Uani 1.0 2 d .
O3 O 0.17522(18) 0.53854(16) 0.25067(14) 0.0335(4) Uani 1.0 2 d .
O4 O 0.00617(15) 0.29697(18) 0.05860(13) 0.0331(4) Uani 1.0 2 d .
N1 N 0.33323(17) 0.35666(16) 0.13491(13) 0.0196(3) Uani 1.0 2 d .
C1 C 0.3716(2) 0.19577(19) 0.08584(14) 0.0185(3) Uani 1.0 2 d .
C2 C 0.67019(19) 0.32358(19) 0.17170(15) 0.0197(4) Uani 1.0 2 d .
C3 C 0.7494(2) 0.3206(2) 0.30306(16) 0.0249(4) Uani 1.0 2 d .
C4 C 0.6094(2) 0.48783(19) 0.17100(14) 0.0194(4) Uani 1.0 2 d .
C5 C 0.7183(3) 0.6206(2) 0.18297(16) 0.0258(4) Uani 1.0 2 d .
C6 C 0.6559(3) 0.7682(2) 0.17809(17) 0.0295(4) Uani 1.0 2 d .
C7 C 0.4845(3) 0.7809(2) 0.15713(16) 0.0286(4) Uani 1.0 2 d .
C8 C 0.3730(3) 0.6475(2) 0.14178(16) 0.0247(4) Uani 1.0 2 d .
C9 C 0.4385(2) 0.50232(19) 0.15234(14) 0.0185(3) Uani 1.0 2 d .
C10 C 0.1865(2) 0.2405(2) 0.26066(15) 0.0217(4) Uani 1.0 2 d .
C11 C 0.2838(3) 0.3138(3) 0.38890(17) 0.0300(4) Uani 1.0 2 d .
C12 C 0.3042(3) 0.2166(3) 0.46076(18) 0.0376(5) Uani 1.0 2 d .
C13 C 0.2285(3) 0.0483(3) 0.40690(18) 0.0334(5) Uani 1.0 2 d .
C14 C 0.1317(3) -0.0201(3) 0.27922(17) 0.0283(4) Uani 1.0 2 d .
C15 C 0.1075(3) 0.0737(3) 0.20417(16) 0.0249(4) Uani 1.0 2 d .
C16 C 0.2508(4) -0.0559(4) 0.4860(3) 0.0538(7) Uani 1.0 2 d .
H2 H 0.7611 0.3074 0.1371 0.0237 Uiso 1.0 2 calc R
H5 H 0.8347 0.6099 0.1944 0.0310 Uiso 1.0 2 calc R
H6 H 0.7304 0.8606 0.1891 0.0354 Uiso 1.0 2 calc R
H7 H 0.4422 0.8821 0.1531 0.0343 Uiso 1.0 2 calc R
H8 H 0.2547 0.6557 0.1244 0.0296 Uiso 1.0 2 calc R
H11 H 0.3351 0.4282 0.4263 0.0360 Uiso 1.0 2 calc R
H12 H 0.3708 0.2651 0.5482 0.0451 Uiso 1.0 2 calc R
H14 H 0.0804 -0.1345 0.2419 0.0340 Uiso 1.0 2 calc R
H15 H 0.0391 0.0256 0.1170 0.0298 Uiso 1.0 2 calc R
H16A H 0.3226 0.0127 0.5733 0.0646 Uiso 1.0 2 calc R
H16B H 0.1377 -0.0961 0.4793 0.0646 Uiso 1.0 2 calc R
H16C H 0.3068 -0.1521 0.4569 0.0646 Uiso 1.0 2 calc R

loop_
_atom_site_aniso_label
_atom_site_aniso_U_11
_atom_site_aniso_U_22
_atom_site_aniso_U_33
_atom_site_aniso_U_12
_atom_site_aniso_U_13
_atom_site_aniso_U_23
S1 0.0175(3) 0.0231(3) 0.0313(3) 0.00747(16) 0.01228(19) 0.01199(19)
F1 0.0318(6) 0.0417(7) 0.0368(7) -0.0036(5) -0.0069(5) 0.0129(6)
F2 0.0386(7) 0.0532(8) 0.0281(6) 0.0192(6) 0.0189(5) 0.0193(6)
F3 0.0446(7) 0.0352(6) 0.0430(7) 0.0218(6) 0.0175(6) 0.0246(6)
O1 0.0189(6) 0.0165(6) 0.0249(6) 0.0037(4) 0.0100(5) 0.0044(5)
O2 0.0227(6) 0.0195(6) 0.0295(7) 0.0003(5) 0.0110(5) 0.0057(5)
O3 0.0381(8) 0.0233(7) 0.0497(9) 0.0132(6) 0.0288(7) 0.0134(6)
O4 0.0168(6) 0.0425(8) 0.0422(8) 0.0065(5) 0.0065(6) 0.0241(7)
N1 0.0172(6) 0.0172(6) 0.0259(7) 0.0040(5) 0.0102(6) 0.0079(6)
C1 0.0189(7) 0.0184(7) 0.0177(7) 0.0036(6) 0.0073(6) 0.0060(6)
C2 0.0165(7) 0.0193(7) 0.0244(8) 0.0028(6) 0.0091(6) 0.0081(6)
C3 0.0208(8) 0.0258(8) 0.0272(9) 0.0075(6) 0.0074(7) 0.0110(7)
C4 0.0197(7) 0.0185(7) 0.0198(7) 0.0025(6) 0.0075(6) 0.0073(6)
C5 0.0242(8) 0.0236(8) 0.0298(9) -0.0009(7) 0.0112(7) 0.0097(7)
C6 0.0381(10) 0.0201(8) 0.0321(9) -0.0010(7) 0.0153(8) 0.0104(7)
C7 0.0400(10) 0.0206(8) 0.0285(9) 0.0081(7) 0.0147(8) 0.0118(7)
C8 0.0273(8) 0.0227(8) 0.0259(8) 0.0094(7) 0.0100(7) 0.0116(7)
C9 0.0204(8) 0.0169(7) 0.0170(7) 0.0025(6) 0.0067(6) 0.0057(6)
C10 0.0196(7) 0.0235(8) 0.0244(8) 0.0053(6) 0.0121(7) 0.0082(7)
C11 0.0333(10) 0.0269(9) 0.0260(9) 0.0026(7) 0.0126(8) 0.0047(7)
C12 0.0481(12) 0.0372(10) 0.0217(9) 0.0065(9) 0.0116(8) 0.0066(8)
C13 0.0424(11) 0.0351(10) 0.0307(10) 0.0136(8) 0.0198(9) 0.0157(8)
C14 0.0303(9) 0.0259(8) 0.0323(9) 0.0046(7) 0.0167(8) 0.0103(7)
C15 0.0210(8) 0.0279(9) 0.0255(8) 0.0020(6) 0.0101(7) 0.0087(7)
C16 0.0825(19) 0.0497(13) 0.0408(12) 0.0164(13) 0.0267(13) 0.0279(11)

loop_
_atom_type_symbol
_atom_type_description
_atom_type_scat_dispersion_real
_atom_type_scat_dispersion_imag
_atom_type_scat_source
C C 0.0033 0.0016
;
International Tables for Crystallography
(1992, Vol. C, Tables 4.2.6.8 and 6.1.1.4)
;
H H 0.0000 0.0000
;
International Tables for Crystallography
(1992, Vol. C, Table 6.1.1.4)
;
F F 0.0171 0.0103
;
International Tables for Crystallography
(1992, Vol. C, Tables 4.2.6.8 and 6.1.1.4)
;
N N 0.0061 0.0033
;
International Tables for Crystallography
(1992, Vol. C, Tables 4.2.6.8 and 6.1.1.4)
;
O O 0.0106 0.0060
;
International Tables for Crystallography
(1992, Vol. C, Tables 4.2.6.8 and 6.1.1.4)
;
S S 0.1246 0.1234
;
International Tables for Crystallography
(1992, Vol. C, Tables 4.2.6.8 and 6.1.1.4)
;

loop_
_geom_angle_atom_site_label_1
_geom_angle_atom_site_label_2
_geom_angle_atom_site_label_3
_geom_angle
_geom_angle_publ_flag
O3 S1 O4 119.26(9) yes
O3 S1 N1 104.45(9) yes
O3 S1 C10 109.11(10) yes
O4 S1 N1 108.50(9) yes
O4 S1 C10 110.11(9) yes
N1 S1 C10 104.26(9) yes
C1 O1 C2 121.70(12) yes
S1 N1 C1 116.07(13) yes
S1 N1 C9 123.27(12) yes
C1 N1 C9 120.66(16) yes
O1 C1 O2 119.56(15) yes
O1 C1 N1 117.06(13) yes
O2 C1 N1 123.37(17) yes
O1 C2 C3 108.16(16) yes
O1 C2 C4 112.43(12) yes
C3 C2 C4 112.30(13) yes
F1 C3 F2 108.02(14) yes
F1 C3 F3 107.76(14) yes
F1 C3 C2 110.20(18) yes
F2 C3 F3 106.91(19) yes
F2 C3 C2 112.05(14) yes
F3 C3 C2 111.70(14) yes
C2 C4 C5 121.39(16) yes
C2 C4 C9 118.25(16) yes
C5 C4 C9 120.29(16) yes
C4 C5 C6 119.62(18) yes
C5 C6 C7 119.82(19) yes
C6 C7 C8 121.15(18) yes
C7 C8 C9 118.70(17) yes
N1 C9 C4 116.62(15) yes
N1 C9 C8 122.88(16) yes
C4 C9 C8 120.31(17) yes
S1 C10 C11 118.14(14) yes
S1 C10 C15 120.20(13) yes
C11 C10 C15 121.6(2) yes
C10 C11 C12 118.73(17) yes
C11 C12 C13 121.17(17) yes
C12 C13 C14 118.5(3) yes
C12 C13 C16 120.71(18) yes
C14 C13 C16 120.77(19) yes
C13 C14 C15 121.97(17) yes
C10 C15 C14 118.00(15) yes
O1 C2 H2 107.925 no
C3 C2 H2 107.921 no
C4 C2 H2 107.930 no
C4 C5 H5 120.193 no
C6 C5 H5 120.189 no
C5 C6 H6 120.086 no
C7 C6 H6 120.091 no
C6 C7 H7 119.424 no
C8 C7 H7 119.427 no
C7 C8 H8 120.647 no
C9 C8 H8 120.650 no
C10 C11 H11 120.635 no
C12 C11 H11 120.632 no
C11 C12 H12 119.420 no
C13 C12 H12 119.414 no
C13 C14 H14 119.017 no
C15 C14 H14 119.013 no
C10 C15 H15 121.001 no
C14 C15 H15 120.997 no
C13 C16 H16A 109.475 no
C13 C16 H16B 109.477 no
C13 C16 H16C 109.476 no
H16A C16 H16B 109.462 no
H16A C16 H16C 109.470 no
H16B C16 H16C 109.467 no

loop_
_geom_bond_atom_site_label_1
_geom_bond_atom_site_label_2
_geom_bond_distance
_geom_bond_publ_flag
S1 O3 1.4304(13) yes
S1 O4 1.4273(12) yes
S1 N1 1.7104(18) yes
S1 C10 1.754(3) yes
F1 C3 1.3275(19) yes
F2 C3 1.339(3) yes
F3 C3 1.334(3) yes
O1 C1 1.344(3) yes
O1 C2 1.4338(17) yes
O2 C1 1.2009(19) yes
N1 C1 1.398(2) yes
N1 C9 1.437(3) yes
C2 C3 1.524(3) yes
C2 C4 1.502(3) yes
C4 C5 1.395(3) yes
C4 C9 1.388(3) yes
C5 C6 1.384(3) yes
C6 C7 1.384(3) yes
C7 C8 1.394(3) yes
C8 C9 1.391(3) yes
C10 C11 1.393(3) yes
C10 C15 1.394(3) yes
C11 C12 1.385(4) yes
C12 C13 1.398(3) yes
C13 C14 1.386(3) yes
C13 C16 1.504(5) yes
C14 C15 1.390(4) yes
C2 H2 1.000 no
C5 H5 0.950 no
C6 H6 0.950 no
C7 H7 0.950 no
C8 H8 0.950 no
C11 H11 0.950 no
C12 H12 0.950 no
C14 H14 0.950 no
C15 H15 0.950 no
C16 H16A 0.980 no
C16 H16B 0.980 no
C16 H16C 0.980 no

loop_
_geom_contact_atom_site_label_1
_geom_contact_atom_site_label_2
_geom_contact_distance
_geom_contact_publ_flag
_geom_contact_site_symmetry_2
S1 O2 2.8961(13) no .
S1 C8 3.221(3) no .
F1 O1 3.5636(14) no .
F1 C4 2.867(2) no .
F1 C5 3.161(3) no .
F2 O1 2.8293(16) no .
F2 N1 3.0246(18) no .
F2 C1 3.0616(17) no .
F2 C4 2.925(3) no .
F2 C9 3.224(3) no .
F2 C10 3.537(2) no .
F2 C11 3.168(3) no .
F3 O1 2.7574(16) no .
O1 C9 2.782(2) no .
O2 O4 2.9720(19) no .
O2 C2 3.5086(19) no .
O2 C9 3.556(2) no .
O2 C10 2.987(3) no .
O2 C15 2.858(3) no .
O3 C8 2.838(3) no .
O3 C9 2.885(3) no .
O3 C11 2.934(3) no .
O4 C1 3.138(3) no .
O4 C15 2.982(3) no .
N1 C2 2.744(3) no .
N1 C3 3.435(2) no .
N1 C11 3.471(3) no .
N1 C15 3.593(3) no .
C1 C3 3.193(2) no .
C1 C4 2.830(3) no .
C1 C10 3.047(3) no .
C1 C15 3.427(3) no .
C3 C5 3.355(3) no .
C3 C9 3.344(3) no .
C4 C7 2.763(3) no .
C5 C8 2.794(3) no .
C6 C9 2.779(3) no .
C10 C13 2.778(4) no .
C11 C14 2.776(3) no .
C12 C15 2.789(3) no .
F1 F1 2.7995(17) no 2_766
F1 O3 3.593(3) no 1_655
F1 C10 3.560(3) no 1_655
F1 C11 3.530(3) no 1_655
F2 C11 3.342(2) no 2_666
F2 C16 3.552(4) no 2_656
F3 C6 3.317(2) no 1_545
F3 C10 3.521(3) no 1_655
F3 C14 3.283(3) no 1_655
F3 C15 3.222(3) no 1_655
F3 C16 3.310(4) no 2_656
O1 O1 3.1201(14) no 2_655
O1 O2 3.1470(18) no 2_655
O1 C1 3.5523(19) no 2_655
O1 C6 3.345(3) no 2_665
O1 C7 3.201(3) no 2_665
O2 O1 3.1470(18) no 2_655
O2 O4 3.4720(19) no 2_555
O2 C7 3.499(3) no 1_545
O2 C15 3.3094(18) no 2_555
O3 F1 3.593(3) no 1_455
O3 C16 3.560(3) no 1_565
O4 O2 3.4720(19) no 2_555
O4 C2 3.587(3) no 1_455
O4 C8 3.400(2) no 2_565
O4 C15 3.495(2) no 2_555
C1 O1 3.5523(19) no 2_655
C1 C6 3.320(3) no 2_665
C2 O4 3.587(3) no 1_655
C2 C7 3.563(3) no 2_665
C6 F3 3.317(2) no 1_565
C6 O1 3.345(3) no 2_665
C6 C1 3.320(3) no 2_665
C7 O1 3.201(3) no 2_665
C7 O2 3.499(3) no 1_565
C7 C2 3.563(3) no 2_665
C8 O4 3.400(2) no 2_565
C10 F1 3.560(3) no 1_455
C10 F3 3.521(3) no 1_455
C11 F1 3.530(3) no 1_455
C11 F2 3.342(2) no 2_666
C14 F3 3.283(3) no 1_455
C15 F3 3.222(3) no 1_455
C15 O2 3.3094(18) no 2_555
C15 O4 3.495(2) no 2_555
C16 F2 3.552(4) no 2_656
C16 F3 3.310(4) no 2_656
C16 O3 3.560(3) no 1_545
S1 H8 2.9173 no .
S1 H11 2.8018 no .
S1 H15 2.8533 no .
F1 H2 2.5514 no .
F1 H5 2.9657 no .
F2 H2 3.2033 no .
F2 H11 2.9974 no .
F3 H2 2.5825 no .
O2 H15 2.5565 no .
O3 H8 2.4053 no .
O3 H11 2.5885 no .
O4 H8 3.3934 no .
O4 H15 2.6507 no .
N1 H8 2.6846 no .
N1 H11 3.4519 no .
C1 H2 3.1884 no .
C1 H15 3.3713 no .
C2 H5 2.6948 no .
C3 H5 3.3931 no .
C4 H6 3.2617 no .
C4 H8 3.2706 no .
C5 H2 2.6040 no .
C5 H7 3.2504 no .
C6 H8 3.2771 no .
C7 H5 3.2549 no .
C8 H6 3.2753 no .
C9 H2 3.2335 no .
C9 H5 3.2708 no .
C9 H7 3.2539 no .
C10 H12 3.2489 no .
C10 H14 3.2436 no .
C11 H15 3.2911 no .
C12 H14 3.2496 no .
C12 H16A 2.5603 no .
C12 H16B 3.1426 no .
C12 H16C 3.1460 no .
C13 H11 3.2824 no .
C13 H15 3.2838 no .
C14 H12 3.2502 no .
C14 H16A 3.3048 no .
C14 H16B 2.7608 no .
C14 H16C 2.7608 no .
C15 H11 3.2889 no .
C16 H12 2.6738 no .
C16 H14 2.6564 no .
H2 H5 2.4539 no .
H5 H6 2.3386 no .
H6 H7 2.3275 no .
H7 H8 2.3455 no .
H11 H12 2.3352 no .
H12 H16A 2.3466 no .
H12 H16B 3.3332 no .
H12 H16C 3.3367 no .
H14 H15 2.3397 no .
H14 H16A 3.5872 no .
H14 H16B 2.7033 no .
H14 H16C 2.6975 no .
S1 H2 3.2268 no 1_455
S1 H5 3.4678 no 1_455
F1 H11 3.4987 no 2_666
F1 H12 3.4216 no 2_666
F2 H11 2.6608 no 2_666
F2 H12 3.1792 no 2_666
F2 H16A 3.4171 no 2_656
F2 H16B 3.5032 no 2_656
F2 H16C 3.1571 no 2_656
F3 H6 2.5283 no 1_545
F3 H7 3.4240 no 1_545
F3 H15 3.4994 no 1_655
F3 H16A 3.0156 no 2_656
F3 H16B 2.8853 no 2_656
F3 H16C 3.5216 no 2_656
O1 H6 3.5443 no 1_545
O1 H6 3.2895 no 2_665
O1 H7 3.0806 no 1_545
O1 H7 3.0269 no 2_665
O2 H2 3.1726 no 2_655
O2 H6 3.0769 no 2_665
O2 H7 2.6186 no 1_545
O2 H15 2.5090 no 2_555
O3 H2 3.5425 no 1_455
O3 H5 2.8192 no 1_455
O3 H14 2.9445 no 1_565
O3 H16B 3.5443 no 1_565
O3 H16C 2.8350 no 1_565
O4 H2 2.5902 no 1_455
O4 H5 3.2997 no 1_455
O4 H8 2.6625 no 2_565
O4 H14 3.2859 no 2_555
O4 H15 2.7917 no 2_555
C1 H6 3.0510 no 2_665
C1 H7 3.0767 no 1_545
C1 H15 3.4890 no 2_555
C2 H7 3.5422 no 2_665
C4 H12 3.3437 no 2_666
C5 H12 3.5102 no 2_666
C5 H14 3.4010 no 1_665
C6 H12 3.5962 no 2_666
C6 H14 3.4092 no 1_665
C6 H16A 2.9495 no 2_666
C7 H2 3.2670 no 2_665
C7 H12 3.5631 no 2_666
C7 H16A 2.9749 no 2_666
C8 H2 3.3803 no 2_665
C8 H12 3.4447 no 2_666
C8 H14 3.4477 no 1_565
C9 H12 3.2916 no 2_666
C10 H2 3.4805 no 1_455
C11 H11 3.3930 no 2_666
C12 H16C 3.1712 no 2_656
C14 H6 3.1908 no 1_445
C14 H7 3.4970 no 1_545
C14 H8 3.2172 no 1_545
C15 H2 3.5547 no 1_455
C15 H6 3.5839 no 1_445
C15 H7 3.4287 no 1_545
C15 H15 3.4853 no 2_555
H2 S1 3.2268 no 1_655
H2 O2 3.1726 no 2_655
H2 O3 3.5425 no 1_655
H2 O4 2.5902 no 1_655
H2 C7 3.2670 no 2_665
H2 C8 3.3803 no 2_665
H2 C10 3.4805 no 1_655
H2 C15 3.5547 no 1_655
H2 H7 3.1526 no 2_665
H2 H8 3.3258 no 2_665
H2 H15 3.3880 no 1_655
H5 S1 3.4678 no 1_655
H5 O3 2.8192 no 1_655
H5 O4 3.2997 no 1_655
H5 H14 2.7659 no 1_665
H5 H16B 3.5392 no 1_665
H6 F3 2.5283 no 1_565
H6 O1 3.5443 no 1_565
H6 O1 3.2895 no 2_665
H6 O2 3.0769 no 2_665
H6 C1 3.0510 no 2_665
H6 C14 3.1908 no 1_665
H6 C15 3.5839 no 1_665
H6 H14 2.7794 no 1_665
H6 H15 3.4969 no 1_665
H6 H16A 2.9801 no 2_666
H7 F3 3.4240 no 1_565
H7 O1 3.0806 no 1_565
H7 O1 3.0269 no 2_665
H7 O2 2.6186 no 1_565
H7 C1 3.0767 no 1_565
H7 C2 3.5422 no 2_665
H7 C14 3.4970 no 1_565
H7 C15 3.4287 no 1_565
H7 H2 3.1526 no 2_665
H7 H15 3.5473 no 1_565
H7 H16A 3.0260 no 2_666
H8 O4 2.6625 no 2_565
H8 C14 3.2172 no 1_565
H8 H2 3.3258 no 2_665
H8 H14 2.7118 no 1_565
H11 F1 3.4987 no 2_666
H11 F2 2.6608 no 2_666
H11 C11 3.3930 no 2_666
H11 H11 2.6963 no 2_666
H11 H12 3.4665 no 2_666
H11 H16C 3.5059 no 1_565
H12 F1 3.4216 no 2_666
H12 F2 3.1792 no 2_666
H12 C4 3.3437 no 2_666
H12 C5 3.5102 no 2_666
H12 C6 3.5962 no 2_666
H12 C7 3.5631 no 2_666
H12 C8 3.4447 no 2_666
H12 C9 3.2916 no 2_666
H12 H11 3.4665 no 2_666
H12 H16C 2.9112 no 2_656
H14 O3 2.9445 no 1_545
H14 O4 3.2859 no 2_555
H14 C5 3.4010 no 1_445
H14 C6 3.4092 no 1_445
H14 C8 3.4477 no 1_545
H14 H5 2.7659 no 1_445
H14 H6 2.7794 no 1_445
H14 H8 2.7118 no 1_545
H15 F3 3.4994 no 1_455
H15 O2 2.5090 no 2_555
H15 O4 2.7917 no 2_555
H15 C1 3.4890 no 2_555
H15 C15 3.4853 no 2_555
H15 H2 3.3880 no 1_455
H15 H6 3.4969 no 1_445
H15 H7 3.5473 no 1_545
H15 H15 2.6004 no 2_555
H16A F2 3.4171 no 2_656
H16A F3 3.0156 no 2_656
H16A C6 2.9495 no 2_666
H16A C7 2.9749 no 2_666
H16A H6 2.9801 no 2_666
H16A H7 3.0260 no 2_666
H16A H16C 3.5452 no 2_656
H16B F2 3.5032 no 2_656
H16B F3 2.8853 no 2_656
H16B O3 3.5443 no 1_545
H16B H5 3.5392 no 1_445
H16B H16B 2.9552 no 2_556
H16C F2 3.1571 no 2_656
H16C F3 3.5216 no 2_656
H16C O3 2.8350 no 1_545
H16C C12 3.1712 no 2_656
H16C H11 3.5059 no 1_545
H16C H12 2.9112 no 2_656
H16C H16A 3.5452 no 2_656

loop_
_geom_torsion_atom_site_label_1
_geom_torsion_atom_site_label_2
_geom_torsion_atom_site_label_3
_geom_torsion_atom_site_label_4
_geom_torsion
_geom_torsion_publ_flag
O3 S1 N1 C1 163.81(11) no
O3 S1 N1 C9 -16.16(14) no
O3 S1 C10 C11 -24.45(16) no
O3 S1 C10 C15 152.60(13) no
O4 S1 N1 C1 -67.98(13) no
O4 S1 N1 C9 112.05(12) no
O4 S1 C10 C11 -157.10(12) no
O4 S1 C10 C15 19.94(17) no
N1 S1 C10 C11 86.69(13) no
N1 S1 C10 C15 -96.27(13) no
C10 S1 N1 C1 49.34(11) no
C10 S1 N1 C9 -130.63(11) no
C1 O1 C2 C3 89.15(17) no
C1 O1 C2 C4 -35.4(3) no
C2 O1 C1 O2 -168.19(15) no
C2 O1 C1 N1 10.9(3) no
S1 N1 C1 O1 -158.03(12) no
S1 N1 C1 O2 21.1(3) no
S1 N1 C9 C4 153.14(11) no
S1 N1 C9 C8 -31.8(2) no
C1 N1 C9 C4 -26.8(2) no
C1 N1 C9 C8 148.22(14) no
C9 N1 C1 O1 21.9(3) no
C9 N1 C1 O2 -158.97(16) no
O1 C2 C3 F1 176.27(13) no
O1 C2 C3 F2 -63.41(16) no
O1 C2 C3 F3 56.52(18) no
O1 C2 C4 C5 -148.25(14) no
O1 C2 C4 C9 28.9(3) no
C3 C2 C4 C5 89.5(2) no
C3 C2 C4 C9 -93.39(16) no
C4 C2 C3 F1 -59.08(19) no
C4 C2 C3 F2 61.23(18) no
C4 C2 C3 F3 -178.83(14) no
C2 C4 C5 C6 178.05(14) no
C2 C4 C9 N1 -0.1(3) no
C2 C4 C9 C8 -175.27(13) no
C5 C4 C9 N1 177.06(14) no
C5 C4 C9 C8 1.9(3) no
C9 C4 C5 C6 1.0(3) no
C4 C5 C6 C7 -2.2(3) no
C5 C6 C7 C8 0.6(3) no
C6 C7 C8 C9 2.3(3) no
C7 C8 C9 N1 -178.35(15) no
C7 C8 C9 C4 -3.5(3) no
S1 C10 C11 C12 178.18(13) no
S1 C10 C15 C14 -178.48(12) no
C11 C10 C15 C14 -1.5(3) no
C15 C10 C11 C12 1.2(3) no
C10 C11 C12 C13 -0.4(4) no
C11 C12 C13 C14 -0.0(4) no
C11 C12 C13 C16 -179.7(2) no
C12 C13 C14 C15 -0.4(4) no
C16 C13 C14 C15 179.3(3) no
C13 C14 C15 C10 1.1(3) no
